data_4020348
loop_
_publ_author_name
'Darryl J. Morrison'
'Tyler K. Trefz'
'Warren E. Piers'
'Robert McDonald'
'Masood Parvez'

_journal_name_full 'Journal of Organic Chemistry'
_journal_page_first 5309
_journal_page_last 5312
_journal_paper_doi 10.1021/jo0506231
_journal_volume 70
_journal_year 2005
_chemical_formula_sum 'C26 H12 F4'
_chemical_formula_weight 400.36
_space_group_IT_number 4
_symmetry_cell_setting monoclinic
_symmetry_space_group_name_Hall 'P 2yb'
_symmetry_space_group_name_H-M 'P 1 21 1'
_cell_angle_alpha 90.00
_cell_angle_beta 113.6943(19)
_cell_angle_gamma 90.00
_cell_formula_units_Z 2
_cell_length_a 12.6291(15)
_cell_length_b 5.2257(6)
_cell_length_c 14.0074(16)
_cell_measurement_temperature 193(2)
_cell_volume 846.50(17)
_diffrn_ambient_temperature 193(2)
_exptl_crystal_density_diffrn 1.571
_cod_depositor_comments
;
The following automatic conversions were performed:
'_symmetry_cell_setting' value 'Monoclinic' changed to 'monoclinic'
according to '/home/saulius/struct/CIF-dictionaries/cif_core.dic'
dictionary named 'cif_core.dic' version 2.4.1 from 2010-06-29.

Automatic conversion script
Id: cif_fix_enum 1527 2010-12-29 10:47:43Z saulius 
;
_cod_original_sg_symbol_H-M 'P 21'
_cod_database_code 4020348

loop_
_symmetry_equiv_pos_as_xyz
'x, y, z'
'-x, y+1/2, -z'

loop_
_atom_site_label
_atom_site_type_symbol
_atom_site_fract_x
_atom_site_fract_y
_atom_site_fract_z
_atom_site_U_iso_or_equiv
_atom_site_adp_type
_atom_site_occupancy
_atom_site_symmetry_multiplicity
_atom_site_calc_flag
_atom_site_refinement_flags
_atom_site_disorder_assembly
_atom_site_disorder_group
F1 F 0.35271(15) 0.0008(4) 0.05957(14) 0.0562(6) Uani 1 1 d . . .
F2 F 0.52690(15) 0.2721(4) 0.05960(14) 0.0654(6) Uani 1 1 d . . .
F3 F 0.60435(15) 0.6868(4) 0.18473(14) 0.0680(6) Uani 1 1 d . . .
F4 F 0.51071(14) 0.8208(4) 0.31373(14) 0.0574(6) Uani 1 1 d . . .
C1 C 0.3878(2) 0.1992(7) 0.1281(2) 0.0405(8) Uani 1 1 d . . .
C2 C 0.4777(3) 0.3358(8) 0.1253(2) 0.0470(9) Uani 1 1 d . . .
C3 C 0.5173(2) 0.5462(8) 0.1886(3) 0.0468(9) Uani 1 1 d . . .
C4 C 0.4663(2) 0.6088(6) 0.2551(2) 0.0419(8) Uani 1 1 d . . .
C5 C 0.3753(2) 0.4700(6) 0.2633(2) 0.0331(7) Uani 1 1 d . . .
C6 C 0.3316(2) 0.2562(6) 0.1934(2) 0.0349(7) Uani 1 1 d . . .
C7 C 0.2261(2) 0.1302(5) 0.1863(2) 0.0297(7) Uani 1 1 d . . .
C8 C 0.1742(2) -0.0809(6) 0.1191(2) 0.0347(7) Uani 1 1 d . . .
H8 H 0.2166 -0.1671 0.0860 0.042 Uiso 1 1 calc R . .
C9 C 0.0665(2) -0.1606(6) 0.1014(2) 0.0365(7) Uani 1 1 d . . .
H9 H 0.0381 -0.3137 0.0631 0.044 Uiso 1 1 calc R . .
C10 C -0.0055(2) -0.0209(5) 0.1389(2) 0.0315(7) Uani 1 1 d . . .
C11 C -0.1255(2) -0.0657(6) 0.1017(2) 0.0374(8) Uani 1 1 d . . .
H11 H -0.1581 -0.2084 0.0577 0.045 Uiso 1 1 calc R . .
C12 C -0.1954(2) 0.0919(6) 0.1279(2) 0.0387(8) Uani 1 1 d . . .
H12 H -0.2761 0.0599 0.1021 0.046 Uiso 1 1 calc R . .
C13 C -0.1469(2) 0.3027(6) 0.1934(2) 0.0375(7) Uani 1 1 d . . .
H13 H -0.1957 0.4180 0.2093 0.045 Uiso 1 1 calc R . .
C14 C -0.0301(2) 0.3428(6) 0.2342(2) 0.0320(7) Uani 1 1 d . . .
H14 H 0.0012 0.4829 0.2802 0.038 Uiso 1 1 calc R . .
C15 C 0.0452(2) 0.1815(5) 0.20992(19) 0.0270(6) Uani 1 1 d . . .
C16 C 0.1680(2) 0.2295(5) 0.24545(19) 0.0277(6) Uani 1 1 d . . .
C17 C 0.2325(2) 0.3837(5) 0.33717(19) 0.0283(6) Uani 1 1 d . . .
C18 C 0.2046(2) 0.3789(6) 0.4288(2) 0.0300(6) Uani 1 1 d . . .
C19 C 0.1354(2) 0.1882(6) 0.4463(2) 0.0334(7) Uani 1 1 d . . .
H19 H 0.1021 0.0590 0.3953 0.040 Uiso 1 1 calc R . .
C20 C 0.1151(2) 0.1852(6) 0.5353(2) 0.0377(7) Uani 1 1 d . . .
H20 H 0.0688 0.0537 0.5455 0.045 Uiso 1 1 calc R . .
C21 C 0.1622(2) 0.3741(6) 0.6111(2) 0.0419(8) Uani 1 1 d . . .
H21 H 0.1447 0.3761 0.6711 0.050 Uiso 1 1 calc R . .
C22 C 0.2328(2) 0.5549(6) 0.5990(2) 0.0405(8) Uani 1 1 d . . .
H22 H 0.2656 0.6813 0.6514 0.049 Uiso 1 1 calc R . .
C23 C 0.2584(2) 0.5580(6) 0.5096(2) 0.0343(7) Uani 1 1 d . . .
C24 C 0.3432(2) 0.7234(7) 0.5018(2) 0.0432(8) Uani 1 1 d . . .
H24 H 0.3745 0.8547 0.5523 0.052 Uiso 1 1 calc R . .
C25 C 0.3811(2) 0.7000(6) 0.4247(2) 0.0404(8) Uani 1 1 d . . .
H25 H 0.4438 0.8027 0.4262 0.049 Uiso 1 1 calc R . .
C26 C 0.3286(2) 0.5237(5) 0.3412(2) 0.0318(7) Uani 1 1 d . . .

loop_
_atom_site_aniso_label
_atom_site_aniso_U_11
_atom_site_aniso_U_22
_atom_site_aniso_U_33
_atom_site_aniso_U_23
_atom_site_aniso_U_13
_atom_site_aniso_U_12
F1 0.0615(12) 0.0615(14) 0.0592(12) -0.0075(11) 0.0383(10) 0.0026(11)
F2 0.0575(11) 0.0882(17) 0.0672(13) 0.0055(12) 0.0424(10) 0.0075(12)
F3 0.0462(11) 0.0933(17) 0.0686(13) 0.0093(13) 0.0274(10) -0.0171(12)
F4 0.0459(10) 0.0640(15) 0.0613(11) -0.0025(11) 0.0208(9) -0.0210(11)
C1 0.0360(17) 0.049(2) 0.0345(16) 0.0019(17) 0.0122(14) 0.0083(17)
C2 0.0375(17) 0.069(3) 0.0386(18) 0.0106(19) 0.0195(14) 0.0095(18)
C3 0.0263(16) 0.066(2) 0.047(2) 0.017(2) 0.0127(15) -0.0022(17)
C4 0.0310(16) 0.045(2) 0.0419(18) 0.0059(17) 0.0070(14) -0.0033(16)
C5 0.0277(15) 0.0372(19) 0.0326(16) 0.0099(14) 0.0103(12) 0.0068(14)
C6 0.0333(15) 0.0385(19) 0.0313(15) 0.0090(15) 0.0114(12) 0.0076(14)
C7 0.0289(15) 0.0316(18) 0.0264(15) 0.0047(13) 0.0087(12) 0.0062(14)
C8 0.0442(17) 0.0338(19) 0.0282(15) 0.0015(14) 0.0168(13) 0.0070(15)
C9 0.0486(18) 0.0299(19) 0.0313(16) 0.0006(14) 0.0163(14) -0.0019(16)
C10 0.0375(16) 0.0299(18) 0.0252(15) 0.0050(13) 0.0106(12) -0.0005(14)
C11 0.0441(17) 0.0388(19) 0.0262(15) 0.0029(14) 0.0111(13) -0.0108(16)
C12 0.0300(16) 0.045(2) 0.0384(17) 0.0083(16) 0.0109(14) -0.0105(15)
C13 0.0361(16) 0.041(2) 0.0386(16) 0.0102(15) 0.0186(13) 0.0049(15)
C14 0.0376(16) 0.0342(18) 0.0261(14) 0.0029(14) 0.0148(12) -0.0008(15)
C15 0.0311(14) 0.0271(17) 0.0227(14) 0.0084(13) 0.0106(11) 0.0032(13)
C16 0.0310(14) 0.0230(16) 0.0266(14) 0.0055(13) 0.0090(12) 0.0015(13)
C17 0.0279(14) 0.0249(16) 0.0290(14) 0.0042(14) 0.0083(12) 0.0065(13)
C18 0.0287(14) 0.0316(17) 0.0252(14) -0.0019(14) 0.0062(11) 0.0049(13)
C19 0.0361(15) 0.0314(17) 0.0285(16) -0.0018(14) 0.0087(12) 0.0030(14)
C20 0.0445(17) 0.0375(18) 0.0318(16) 0.0019(15) 0.0160(14) 0.0030(16)
C21 0.0435(18) 0.051(2) 0.0312(16) 0.0003(17) 0.0148(14) 0.0106(17)
C22 0.0423(17) 0.044(2) 0.0309(17) -0.0118(16) 0.0099(14) 0.0022(17)
C23 0.0326(16) 0.0322(18) 0.0334(17) 0.0020(15) 0.0084(13) 0.0052(15)
C24 0.0405(17) 0.042(2) 0.0430(18) -0.0129(16) 0.0123(15) -0.0020(16)
C25 0.0345(15) 0.0356(18) 0.0461(18) -0.0042(16) 0.0108(14) -0.0065(15)
C26 0.0289(15) 0.0286(17) 0.0328(16) 0.0025(14) 0.0071(12) 0.0019(14)

loop_
_geom_bond_atom_site_label_1
_geom_bond_atom_site_label_2
_geom_bond_distance
_geom_bond_site_symmetry_2
_geom_bond_publ_flag
F1 C1 1.361(4) . ?
F2 C2 1.343(3) . ?
F3 C3 1.341(3) . ?
F4 C4 1.359(3) . ?
C1 C2 1.354(4) . ?
C1 C6 1.397(4) . ?
C2 C3 1.374(5) . ?
C3 C4 1.369(4) . ?
C4 C5 1.402(4) . ?
C5 C6 1.442(4) . ?
C5 C26 1.461(4) . ?
C6 C7 1.453(4) . ?
C7 C16 1.407(4) . ?
C7 C8 1.428(4) . ?
C8 C9 1.347(4) . ?
C9 C10 1.421(4) . ?
C10 C11 1.410(4) . ?
C10 C15 1.417(4) . ?
C11 C12 1.361(4) . ?
C12 C13 1.406(4) . ?
C13 C14 1.368(3) . ?
C14 C15 1.411(3) . ?
C15 C16 1.448(3) . ?
C16 C17 1.457(4) . ?
C17 C26 1.398(4) . ?
C17 C18 1.462(4) . ?
C18 C19 1.411(4) . ?
C18 C23 1.414(4) . ?
C19 C20 1.370(4) . ?
C20 C21 1.396(4) . ?
C21 C22 1.356(4) . ?
C22 C23 1.413(4) . ?
C23 C24 1.415(4) . ?
C24 C25 1.351(4) . ?
C25 C26 1.426(4) . ?

loop_
_cod_related_entry_id
_cod_related_entry_database
_cod_related_entry_code
1 ChemSpider 9479103
